data_2023034
loop_
_publ_author_name
'Abad, Nadeem'
'Mague, Joel T.'
'Alsubari, Abdulsalam'
'Essassi, El Mokhtar'
'Alzahrani, Abdullah Yahya Abdullah'
'Ramli, Youssef'

_publ_section_title
;
 Crystal structure and Hirshfeld surface analysis of
 3-phenyl-1-{3-[(3-phenyl-quinoxalin-2-yl)-oxy]prop-yl}-1,2-di-hydro-quinoxalin-2-one.
;
_journal_coeditor_code VM2295
_journal_issue 'Pt 3'
_journal_name_full 'Acta crystallographica. Section E, Crystallographic communications'
_journal_page_first 300
_journal_page_last 304
_journal_paper_doi 10.1107/S2056989024001518
_journal_volume 80
_journal_year 2024
_chemical_formula_iupac 'C31 H24 N4 O2'
_chemical_formula_moiety 'C31 H24 N4 O2'
_chemical_formula_sum 'C31 H24 N4 O2'
_chemical_formula_weight 484.54
_chemical_name_systematic
;
3-Phenyl-1-{3-[(3-phenylquinoxalin-2-yl)oxy]propyl}-1,2-dihydroquinoxalin-2-one
;
_space_group_crystal_system triclinic
_space_group_IT_number 2
_space_group_name_Hall '-P 1'
_space_group_name_H-M_alt 'P -1'
_atom_sites_solution_hydrogens difmap
_atom_sites_solution_primary direct
_atom_sites_solution_secondary difmap
_audit_creation_method SHELXL-2018/1
_cell_angle_alpha 90.2620(10)
_cell_angle_beta 96.6300(10)
_cell_angle_gamma 108.3950(10)
_cell_formula_units_Z 2
_cell_length_a 8.8038(6)
_cell_length_b 10.2277(7)
_cell_length_c 14.0937(10)
_cell_measurement_reflns_used 8578
_cell_measurement_temperature 120(2)
_cell_measurement_theta_max 28.9647
_cell_measurement_theta_min 2.4567
_cell_volume 1195.00(14)
_computing_cell_refinement
;
<i>SAINT</i> (Bruker, 2016)
;
_computing_data_collection
;
<i>APEX3</i> (Bruker, 2016)
;
_computing_data_reduction
;
<i>SAINT</i> (Bruker, 2016)
;
_computing_molecular_graphics
;
<i>DIAMOND</i> (Brandenburg & Putz, 2012)
;
_computing_publication_material
;
<i>SHELXTL</i> (Sheldrick, 2008)
;
_computing_structure_refinement
;
<i>SHELXL2018/1</i> (Sheldrick, 2015<i>b</i>)
;
_computing_structure_solution
;
<i>SHELXT</i> (Sheldrick, 2015<i>a</i>)
;
_diffrn_ambient_temperature 120(2)
_diffrn_detector_area_resol_mean 8.3333
_diffrn_measured_fraction_theta_full 0.994
_diffrn_measured_fraction_theta_max 0.978
_diffrn_measurement_device_type 'Bruker SMART APEX CCD'
_diffrn_measurement_method '\f and \w scans'
_diffrn_radiation_monochromator graphite
_diffrn_radiation_type MoK\a
_diffrn_radiation_wavelength 0.71073
_diffrn_reflns_av_R_equivalents 0.0286
_diffrn_reflns_av_unetI/netI 0.0356
_diffrn_reflns_limit_h_max 11
_diffrn_reflns_limit_h_min -11
_diffrn_reflns_limit_k_max 13
_diffrn_reflns_limit_k_min -13
_diffrn_reflns_limit_l_max 19
_diffrn_reflns_limit_l_min -19
_diffrn_reflns_number 22697
_diffrn_reflns_theta_full 28.000
_diffrn_reflns_theta_max 29.137
_diffrn_reflns_theta_min 2.100
_diffrn_source 'fine-focus sealed tube'
_exptl_absorpt_coefficient_mu 0.086
_exptl_absorpt_correction_T_max 0.99
_exptl_absorpt_correction_T_min 0.84
_exptl_absorpt_correction_type multi-scan
_exptl_absorpt_process_details
;
(<i>SADABS</i>; Krause <i>et al.</i>, 2015)
;
_exptl_crystal_colour colourless
_exptl_crystal_density_diffrn 1.347
_exptl_crystal_density_method 'not measured'
_exptl_crystal_description plate
_exptl_crystal_F_000 508
_exptl_crystal_size_max 0.413
_exptl_crystal_size_mid 0.336
_exptl_crystal_size_min 0.101
_refine_diff_density_max 0.395
_refine_diff_density_min -0.223
_refine_ls_extinction_method none
_refine_ls_goodness_of_fit_ref 1.015
_refine_ls_hydrogen_treatment refall
_refine_ls_matrix_type full
_refine_ls_number_parameters 430
_refine_ls_number_reflns 6292
_refine_ls_number_restraints 0
_refine_ls_restrained_S_all 1.015
_refine_ls_R_factor_all 0.0609
_refine_ls_R_factor_gt 0.0454
_refine_ls_shift/su_max 0.000
_refine_ls_shift/su_mean 0.000
_refine_ls_structure_factor_coef Fsqd
_refine_ls_weighting_details 'w=1/[\s^2^(Fo^2^)+(0.0859P)^2^] where P=(Fo^2^+2Fc^2^)/3'
_refine_ls_weighting_scheme calc
_refine_ls_wR_factor_gt 0.1212
_refine_ls_wR_factor_ref 0.1291
_reflns_number_gt 4672
_reflns_number_total 6292
_reflns_threshold_expression 'I > 2\s(I)'
_cod_data_source_file vm2295sup1.cif
_cod_data_source_block I
_cod_depositor_comments 'Adding full bibliography for 2023034.cif.'
_cod_database_code 2023034
_cod_database_fobs_code 2023034
_shelx_space_group_comment
;
The symmetry employed for this shelxl refinement is uniquely defined
by the following loop, which should always be used as a source of
symmetry information in preference to the above space-group names.
They are only intended as comments.
;
_shelx_estimated_absorpt_t_min 0.965
_shelx_estimated_absorpt_t_max 0.991

loop_
_space_group_symop_operation_xyz
'x, y, z'
'-x, -y, -z'

loop_
_atom_site_type_symbol
_atom_site_label
_atom_site_fract_x
_atom_site_fract_y
_atom_site_fract_z
_atom_site_U_iso_or_equiv
_atom_site_adp_type
_atom_site_calc_flag
_atom_site_occupancy
_atom_site_disorder_assembly
_atom_site_disorder_group
O O1 0.44841(10) 0.63740(8) 0.58310(5) 0.02992(19) Uani d 1 . .
O O2 0.83077(9) 0.71124(8) 0.31407(5) 0.02503(18) Uani d 1 . .
N N1 0.22753(10) 0.87022(9) 0.52543(6) 0.0235(2) Uani d 1 . .
N N2 0.43848(10) 0.75671(9) 0.44934(6) 0.02157(19) Uani d 1 . .
N N3 1.01284(10) 0.59246(9) 0.31524(6) 0.0239(2) Uani d 1 . .
H H3 0.3852(17) 1.0016(15) 0.1911(11) 0.051(4) Uiso d 1 . .
N N4 1.01195(11) 0.63096(9) 0.11706(6) 0.0258(2) Uani d 1 . .
C C1 0.37800(12) 0.84656(11) 0.39487(7) 0.0229(2) Uani d 1 . .
C C2 0.42362(15) 0.88805(12) 0.30498(8) 0.0301(3) Uani d 1 . .
H H2 0.5105(16) 0.8643(14) 0.2796(9) 0.036(3) Uiso d 1 . .
C C3 0.35202(16) 0.97177(13) 0.25365(9) 0.0362(3) Uani d 1 . .
C C4 0.23277(16) 1.01518(13) 0.28870(9) 0.0349(3) Uani d 1 . .
H H4 0.1835(16) 1.0778(14) 0.2494(10) 0.041(4) Uiso d 1 . .
C C5 0.19108(14) 0.97842(11) 0.37813(8) 0.0287(2) Uani d 1 . .
H H5 0.1082(17) 1.0078(14) 0.4048(9) 0.040(4) Uiso d 1 . .
C C6 0.26590(12) 0.89688(11) 0.43344(7) 0.0233(2) Uani d 1 . .
C C7 0.29185(12) 0.79293(10) 0.57833(7) 0.0211(2) Uani d 1 . .
C C8 0.39776(12) 0.72245(11) 0.53976(7) 0.0217(2) Uani d 1 . .
C C9 0.25817(12) 0.77893(11) 0.67950(7) 0.0229(2) Uani d 1 . .
C C10 0.17893(14) 0.86482(13) 0.71543(8) 0.0313(3) Uani d 1 . .
H H10 0.1495(15) 0.9312(13) 0.6724(9) 0.030(3) Uiso d 1 . .
C C11 0.14777(16) 0.85979(15) 0.80948(9) 0.0374(3) Uani d 1 . .
H H11 0.0946(18) 0.9227(16) 0.8322(11) 0.053(4) Uiso d 1 . .
C C12 0.19357(14) 0.76913(13) 0.87067(8) 0.0329(3) Uani d 1 . .
H H12 0.1671(15) 0.7634(13) 0.9406(9) 0.034(3) Uiso d 1 . .
C C13 0.27219(13) 0.68479(12) 0.83650(8) 0.0290(2) Uani d 1 . .
H H13 0.3018(16) 0.6197(14) 0.8811(10) 0.040(4) Uiso d 1 . .
C C14 0.30485(13) 0.68925(11) 0.74210(8) 0.0253(2) Uani d 1 . .
H H14 0.3544(16) 0.6243(14) 0.7217(9) 0.035(3) Uiso d 1 . .
C C15 0.54524(12) 0.68814(12) 0.41224(8) 0.0232(2) Uani d 1 . .
H H15A 0.5299(14) 0.6874(12) 0.3405(9) 0.025(3) Uiso d 1 . .
H H15B 0.5145(14) 0.5943(13) 0.4317(8) 0.024(3) Uiso d 1 . .
C C16 0.72111(12) 0.75993(12) 0.45135(8) 0.0239(2) Uani d 1 . .
H H16A 0.7551(14) 0.8581(14) 0.4330(9) 0.032(3) Uiso d 1 . .
H H16B 0.7306(14) 0.7557(12) 0.5222(9) 0.025(3) Uiso d 1 . .
C C17 0.83182(13) 0.68895(12) 0.41570(7) 0.0247(2) Uani d 1 . .
H H17A 0.9421(15) 0.7312(12) 0.4463(9) 0.028(3) Uiso d 1 . .
H H17B 0.7929(14) 0.5849(13) 0.4237(8) 0.028(3) Uiso d 1 . .
C C18 1.10461(13) 0.56007(11) 0.16404(8) 0.0253(2) Uani d 1 . .
C C19 1.19802(14) 0.50343(12) 0.11175(9) 0.0306(3) Uani d 1 . .
H H19 1.1921(16) 0.5151(14) 0.0421(10) 0.040(4) Uiso d 1 . .
C C20 1.28637(14) 0.42787(12) 0.15725(9) 0.0334(3) Uani d 1 . .
H H20 1.3517(17) 0.3897(14) 0.1214(10) 0.044(4) Uiso d 1 . .
C C21 1.28456(13) 0.40650(12) 0.25544(9) 0.0330(3) Uani d 1 . .
H H21 1.3445(16) 0.3504(14) 0.2869(9) 0.037(3) Uiso d 1 . .
C C22 1.19463(13) 0.46076(12) 0.30774(9) 0.0294(3) Uani d 1 . .
H H22 1.1904(15) 0.4469(13) 0.3764(9) 0.033(3) Uiso d 1 . .
C C23 1.10319(12) 0.53882(11) 0.26299(8) 0.0243(2) Uani d 1 . .
C C24 0.92400(12) 0.65636(11) 0.26811(7) 0.0221(2) Uani d 1 . .
C C25 0.91928(12) 0.67574(11) 0.16611(7) 0.0228(2) Uani d 1 . .
C C26 0.81246(13) 0.74470(11) 0.11251(7) 0.0234(2) Uani d 1 . .
C C27 0.65431(13) 0.72358(12) 0.13098(8) 0.0288(2) Uani d 1 . .
H H27 0.6113(15) 0.6636(13) 0.1822(9) 0.033(3) Uiso d 1 . .
C C28 0.55596(14) 0.78379(13) 0.07494(8) 0.0315(3) Uani d 1 . .
H H28 0.4445(16) 0.7639(13) 0.0886(9) 0.036(3) Uiso d 1 . .
C C29 0.61433(14) 0.86632(12) 0.00127(8) 0.0300(3) Uani d 1 . .
H H29 0.5435(15) 0.9110(13) -0.0411(9) 0.034(3) Uiso d 1 . .
C C30 0.77094(15) 0.88709(12) -0.01796(8) 0.0300(3) Uani d 1 . .
H H30 0.8131(15) 0.9449(13) -0.0704(9) 0.035(3) Uiso d 1 . .
C C31 0.86847(14) 0.82589(12) 0.03672(8) 0.0272(2) Uani d 1 . .
H H31 0.9791(16) 0.8377(13) 0.0246(9) 0.032(3) Uiso d 1 . .

loop_
_atom_site_aniso_label
_atom_site_aniso_U_11
_atom_site_aniso_U_22
_atom_site_aniso_U_33
_atom_site_aniso_U_12
_atom_site_aniso_U_13
_atom_site_aniso_U_23
O1 0.0366(4) 0.0343(4) 0.0290(4) 0.0232(4) 0.0106(3) 0.0100(3)
O2 0.0259(4) 0.0336(4) 0.0206(4) 0.0158(3) 0.0055(3) 0.0026(3)
N1 0.0238(4) 0.0232(5) 0.0249(5) 0.0102(4) 0.0006(3) -0.0003(4)
N2 0.0226(4) 0.0230(4) 0.0222(4) 0.0108(3) 0.0052(3) 0.0029(3)
N3 0.0208(4) 0.0257(5) 0.0261(5) 0.0087(4) 0.0026(3) -0.0001(4)
N4 0.0253(5) 0.0282(5) 0.0261(5) 0.0112(4) 0.0039(4) -0.0007(4)
C1 0.0235(5) 0.0211(5) 0.0232(5) 0.0066(4) 0.0000(4) 0.0020(4)
C2 0.0317(6) 0.0332(6) 0.0269(6) 0.0116(5) 0.0053(4) 0.0055(5)
C3 0.0443(7) 0.0375(7) 0.0272(6) 0.0140(6) 0.0025(5) 0.0085(5)
C4 0.0446(7) 0.0305(6) 0.0305(6) 0.0173(5) -0.0065(5) 0.0041(5)
C5 0.0323(6) 0.0246(6) 0.0305(6) 0.0138(5) -0.0041(5) -0.0021(4)
C6 0.0248(5) 0.0200(5) 0.0250(5) 0.0084(4) -0.0011(4) -0.0005(4)
C7 0.0189(5) 0.0208(5) 0.0246(5) 0.0078(4) 0.0026(4) -0.0004(4)
C8 0.0209(5) 0.0221(5) 0.0240(5) 0.0093(4) 0.0045(4) 0.0028(4)
C9 0.0188(5) 0.0246(5) 0.0251(5) 0.0062(4) 0.0038(4) -0.0011(4)
C10 0.0316(6) 0.0372(7) 0.0315(6) 0.0191(5) 0.0061(5) 0.0015(5)
C11 0.0356(7) 0.0482(8) 0.0361(7) 0.0228(6) 0.0086(5) -0.0046(6)
C12 0.0295(6) 0.0435(7) 0.0264(6) 0.0113(5) 0.0072(4) -0.0031(5)
C13 0.0293(6) 0.0314(6) 0.0263(6) 0.0086(5) 0.0059(4) 0.0031(5)
C14 0.0243(5) 0.0260(6) 0.0271(5) 0.0091(4) 0.0066(4) 0.0015(4)
C15 0.0226(5) 0.0264(6) 0.0241(5) 0.0121(4) 0.0050(4) 0.0004(4)
C16 0.0236(5) 0.0272(6) 0.0224(5) 0.0097(4) 0.0044(4) 0.0005(4)
C17 0.0222(5) 0.0333(6) 0.0206(5) 0.0113(4) 0.0040(4) 0.0030(4)
C18 0.0218(5) 0.0258(5) 0.0288(6) 0.0085(4) 0.0029(4) -0.0024(4)
C19 0.0284(6) 0.0344(6) 0.0315(6) 0.0131(5) 0.0050(5) -0.0047(5)
C20 0.0249(5) 0.0343(6) 0.0436(7) 0.0140(5) 0.0021(5) -0.0099(5)
C21 0.0248(6) 0.0311(6) 0.0447(7) 0.0143(5) -0.0043(5) -0.0045(5)
C22 0.0247(5) 0.0313(6) 0.0329(6) 0.0119(5) -0.0021(4) -0.0010(5)
C23 0.0201(5) 0.0238(5) 0.0283(5) 0.0070(4) 0.0007(4) -0.0024(4)
C24 0.0205(5) 0.0236(5) 0.0228(5) 0.0071(4) 0.0045(4) -0.0001(4)
C25 0.0223(5) 0.0234(5) 0.0229(5) 0.0074(4) 0.0034(4) 0.0006(4)
C26 0.0267(5) 0.0247(5) 0.0206(5) 0.0109(4) 0.0023(4) -0.0012(4)
C27 0.0269(5) 0.0351(6) 0.0255(6) 0.0111(5) 0.0037(4) 0.0047(5)
C28 0.0259(6) 0.0412(7) 0.0299(6) 0.0146(5) 0.0021(4) 0.0025(5)
C29 0.0350(6) 0.0307(6) 0.0269(6) 0.0158(5) -0.0012(4) -0.0004(5)
C30 0.0384(6) 0.0290(6) 0.0245(5) 0.0128(5) 0.0052(5) 0.0030(5)
C31 0.0298(6) 0.0293(6) 0.0254(5) 0.0123(5) 0.0065(4) 0.0017(4)

loop_
_atom_type_symbol
_atom_type_description
_atom_type_scat_dispersion_real
_atom_type_scat_dispersion_imag
_atom_type_scat_source
C C 0.0033 0.0016 'International Tables Vol C Tables 4.2.6.8 and 6.1.1.4'
H H 0.0000 0.0000 'International Tables Vol C Tables 4.2.6.8 and 6.1.1.4'
N N 0.0061 0.0033 'International Tables Vol C Tables 4.2.6.8 and 6.1.1.4'
O O 0.0106 0.0060 'International Tables Vol C Tables 4.2.6.8 and 6.1.1.4'

loop_
_geom_angle_atom_site_label_1
_geom_angle_atom_site_label_2
_geom_angle_atom_site_label_3
_geom_angle_site_symmetry_1
_geom_angle_site_symmetry_3
_geom_angle
_geom_angle_publ_flag
C24 O2 C17 . . 116.19(8) ?
C7 N1 C6 . . 120.18(9) ?
C8 N2 C1 . . 122.21(8) ?
C8 N2 C15 . . 115.91(8) ?
C1 N2 C15 . . 121.84(8) ?
C24 N3 C23 . . 116.53(9) ?
C25 N4 C18 . . 118.08(9) ?
N2 C1 C2 . . 123.22(10) ?
N2 C1 C6 . . 117.35(9) ?
C2 C1 C6 . . 119.43(10) ?
C3 C2 C1 . . 119.53(11) ?
C3 C2 H2 . . 118.9(7) ?
C1 C2 H2 . . 121.5(7) ?
C2 C3 C4 . . 121.45(11) ?
C2 C3 H3 . . 119.3(8) ?
C4 C3 H3 . . 119.2(8) ?
C5 C4 C3 . . 119.29(11) ?
C5 C4 H4 . . 121.2(8) ?
C3 C4 H4 . . 119.4(8) ?
C4 C5 C6 . . 120.49(11) ?
C4 C5 H5 . . 121.1(8) ?
C6 C5 H5 . . 118.4(8) ?
N1 C6 C5 . . 118.29(9) ?
N1 C6 C1 . . 122.12(9) ?
C5 C6 C1 . . 119.59(10) ?
N1 C7 C9 . . 117.64(9) ?
N1 C7 C8 . . 121.39(9) ?
C9 C7 C8 . . 120.97(9) ?
O1 C8 N2 . . 119.63(9) ?
O1 C8 C7 . . 124.16(9) ?
N2 C8 C7 . . 116.22(8) ?
C14 C9 C10 . . 117.79(10) ?
C14 C9 C7 . . 124.24(9) ?
C10 C9 C7 . . 117.93(9) ?
C11 C10 C9 . . 120.94(11) ?
C11 C10 H10 . . 120.7(7) ?
C9 C10 H10 . . 118.3(7) ?
C10 C11 C12 . . 120.62(11) ?
C10 C11 H11 . . 118.5(9) ?
C12 C11 H11 . . 120.9(9) ?
C13 C12 C11 . . 119.04(11) ?
C13 C12 H12 . . 120.4(7) ?
C11 C12 H12 . . 120.6(7) ?
C12 C13 C14 . . 120.89(11) ?
C12 C13 H13 . . 117.6(8) ?
C14 C13 H13 . . 121.5(8) ?
C13 C14 C9 . . 120.71(10) ?
C13 C14 H14 . . 116.8(8) ?
C9 C14 H14 . . 122.4(8) ?
N2 C15 C16 . . 111.24(9) ?
N2 C15 H15A . . 108.8(7) ?
C16 C15 H15A . . 110.8(7) ?
N2 C15 H15B . . 108.6(7) ?
C16 C15 H15B . . 108.8(7) ?
H15A C15 H15B . . 108.5(10) ?
C17 C16 C15 . . 111.90(9) ?
C17 C16 H16A . . 109.3(7) ?
C15 C16 H16A . . 110.2(7) ?
C17 C16 H16B . . 107.8(7) ?
C15 C16 H16B . . 107.8(7) ?
H16A C16 H16B . . 109.8(10) ?
O2 C17 C16 . . 106.67(8) ?
O2 C17 H17A . . 107.9(7) ?
C16 C17 H17A . . 110.4(7) ?
O2 C17 H17B . . 107.4(7) ?
C16 C17 H17B . . 112.7(7) ?
H17A C17 H17B . . 111.5(10) ?
N4 C18 C19 . . 119.25(10) ?
N4 C18 C23 . . 121.00(9) ?
C19 C18 C23 . . 119.71(10) ?
C20 C19 C18 . . 119.79(11) ?
C20 C19 H19 . . 121.9(8) ?
C18 C19 H19 . . 118.2(8) ?
C19 C20 C21 . . 120.47(11) ?
C19 C20 H20 . . 119.8(8) ?
C21 C20 H20 . . 119.7(8) ?
C22 C21 C20 . . 120.72(11) ?
C22 C21 H21 . . 119.1(8) ?
C20 C21 H21 . . 120.1(8) ?
C21 C22 C23 . . 120.01(11) ?
C21 C22 H22 . . 122.5(7) ?
C23 C22 H22 . . 117.4(7) ?
N3 C23 C22 . . 119.95(10) ?
N3 C23 C18 . . 120.75(9) ?
C22 C23 C18 . . 119.30(10) ?
N3 C24 O2 . . 120.23(9) ?
N3 C24 C25 . . 123.76(9) ?
O2 C24 C25 . . 116.00(9) ?
N4 C25 C24 . . 119.73(9) ?
N4 C25 C26 . . 117.14(9) ?
C24 C25 C26 . . 123.13(9) ?
C31 C26 C27 . . 118.68(10) ?
C31 C26 C25 . . 118.79(10) ?
C27 C26 C25 . . 122.38(10) ?
C28 C27 C26 . . 120.18(11) ?
C28 C27 H27 . . 119.9(7) ?
C26 C27 H27 . . 119.9(7) ?
C29 C28 C27 . . 120.44(11) ?
C29 C28 H28 . . 121.7(7) ?
C27 C28 H28 . . 117.8(7) ?
C28 C29 C30 . . 119.74(10) ?
C28 C29 H29 . . 121.6(7) ?
C30 C29 H29 . . 118.6(7) ?
C31 C30 C29 . . 120.03(11) ?
C31 C30 H30 . . 119.7(7) ?
C29 C30 H30 . . 120.3(7) ?
C30 C31 C26 . . 120.91(11) ?
C30 C31 H31 . . 122.1(7) ?
C26 C31 H31 . . 117.0(7) ?

loop_
_geom_bond_atom_site_label_1
_geom_bond_atom_site_label_2
_geom_bond_site_symmetry_2
_geom_bond_distance
_geom_bond_publ_flag
O1 C8 . 1.2309(12) ?
O2 C24 . 1.3484(12) ?
O2 C17 . 1.4509(12) ?
N1 C7 . 1.3007(12) ?
N1 C6 . 1.3841(13) ?
N2 C8 . 1.3804(13) ?
N2 C1 . 1.3922(12) ?
N2 C15 . 1.4748(13) ?
N3 C24 . 1.2987(12) ?
N3 C23 . 1.3722(13) ?
N4 C25 . 1.3102(13) ?
N4 C18 . 1.3721(13) ?
C1 C2 . 1.4005(15) ?
C1 C6 . 1.4057(15) ?
C2 C3 . 1.3766(16) ?
C2 H2 . 0.976(14) ?
C3 C4 . 1.3983(18) ?
C3 H3 . 0.980(15) ?
C4 C5 . 1.3743(17) ?
C4 H4 . 1.014(13) ?
C5 C6 . 1.4040(14) ?
C5 H5 . 0.982(14) ?
C7 C9 . 1.4881(15) ?
C7 C8 . 1.4907(14) ?
C9 C14 . 1.3964(14) ?
C9 C10 . 1.4068(15) ?
C10 C11 . 1.3822(17) ?
C10 H10 . 0.987(12) ?
C11 C12 . 1.3889(18) ?
C11 H11 . 0.979(16) ?
C12 C13 . 1.3803(16) ?
C12 H12 . 1.036(13) ?
C13 C14 . 1.3912(15) ?
C13 H13 . 0.991(13) ?
C14 H14 . 0.961(13) ?
C15 C16 . 1.5238(15) ?
C15 H15A . 1.005(12) ?
C15 H15B . 0.962(12) ?
C16 C17 . 1.5119(15) ?
C16 H16A . 0.997(13) ?
C16 H16B . 0.995(12) ?
C17 H17A . 0.976(13) ?
C17 H17B . 1.021(12) ?
C18 C19 . 1.4113(15) ?
C18 C23 . 1.4132(15) ?
C19 C20 . 1.3720(16) ?
C19 H19 . 0.987(14) ?
C20 C21 . 1.4031(18) ?
C20 H20 . 0.972(15) ?
C21 C22 . 1.3735(16) ?
C21 H21 . 0.972(13) ?
C22 C23 . 1.4057(14) ?
C22 H22 . 0.982(13) ?
C24 C25 . 1.4497(14) ?
C25 C26 . 1.4873(14) ?
C26 C31 . 1.3946(16) ?
C26 C27 . 1.3955(15) ?
C27 C28 . 1.3913(15) ?
C27 H27 . 0.980(13) ?
C28 C29 . 1.3828(17) ?
C28 H28 . 0.979(13) ?
C29 C30 . 1.3862(17) ?
C29 H29 . 1.025(13) ?
C30 C31 . 1.3834(15) ?
C30 H30 . 0.981(13) ?
C31 H31 . 0.978(13) ?

loop_
_geom_hbond_atom_site_label_D
_geom_hbond_atom_site_label_H
_geom_hbond_atom_site_label_A
_geom_hbond_site_symmetry_A
_geom_hbond_distance_DH
_geom_hbond_distance_HA
_geom_hbond_distance_DA
_geom_hbond_angle_DHA
_geom_hbond_publ_flag
C14 H14 O1 . 0.961(14) 2.197(13) 2.8225(14) 121.7(10) y
C15 H15B O1 2_666 0.962(12) 2.503(12) 3.3484(13) 146.6(9) yes
C17 H17A N1 1_655 0.976(13) 2.581(13) 3.5523(14) 173.3(10) yes
C17 H17B O1 2_666 1.021(12) 2.568(13) 3.4700(15) 147.1(9) yes
C21 H21 O1 2_766 0.971(14) 2.404(14) 3.2166(15) 140.9(11) yes

loop_
_geom_torsion_atom_site_label_1
_geom_torsion_atom_site_label_2
_geom_torsion_atom_site_label_3
_geom_torsion_atom_site_label_4
_geom_torsion_site_symmetry_1
_geom_torsion_site_symmetry_2
_geom_torsion_site_symmetry_3
_geom_torsion_site_symmetry_4
_geom_torsion
_geom_torsion_publ_flag
C8 N2 C1 C2 . . . . 176.79(10) ?
C15 N2 C1 C2 . . . . -5.61(16) ?
C8 N2 C1 C6 . . . . -3.17(15) ?
C15 N2 C1 C6 . . . . 174.43(9) ?
N2 C1 C2 C3 . . . . 176.76(10) ?
C6 C1 C2 C3 . . . . -3.29(17) ?
C1 C2 C3 C4 . . . . -0.84(19) ?
C2 C3 C4 C5 . . . . 2.87(19) ?
C3 C4 C5 C6 . . . . -0.71(18) ?
C7 N1 C6 C5 . . . . 178.67(9) ?
C7 N1 C6 C1 . . . . -2.17(15) ?
C4 C5 C6 N1 . . . . 175.80(10) ?
C4 C5 C6 C1 . . . . -3.38(16) ?
N2 C1 C6 N1 . . . . 6.18(15) ?
C2 C1 C6 N1 . . . . -173.78(10) ?
N2 C1 C6 C5 . . . . -174.66(9) ?
C2 C1 C6 C5 . . . . 5.38(15) ?
C6 N1 C7 C9 . . . . 174.31(9) ?
C6 N1 C7 C8 . . . . -4.74(15) ?
C1 N2 C8 O1 . . . . 176.52(9) ?
C15 N2 C8 O1 . . . . -1.21(14) ?
C1 N2 C8 C7 . . . . -3.15(14) ?
C15 N2 C8 C7 . . . . 179.12(9) ?
N1 C7 C8 O1 . . . . -172.29(10) ?
C9 C7 C8 O1 . . . . 8.70(16) ?
N1 C7 C8 N2 . . . . 7.37(15) ?
C9 C7 C8 N2 . . . . -171.65(9) ?
N1 C7 C9 C14 . . . . 173.29(10) ?
C8 C7 C9 C14 . . . . -7.66(16) ?
N1 C7 C9 C10 . . . . -8.94(15) ?
C8 C7 C9 C10 . . . . 170.12(10) ?
C14 C9 C10 C11 . . . . -0.34(18) ?
C7 C9 C10 C11 . . . . -178.26(11) ?
C9 C10 C11 C12 . . . . -0.3(2) ?
C10 C11 C12 C13 . . . . 0.6(2) ?
C11 C12 C13 C14 . . . . -0.34(18) ?
C12 C13 C14 C9 . . . . -0.27(18) ?
C10 C9 C14 C13 . . . . 0.60(16) ?
C7 C9 C14 C13 . . . . 178.38(10) ?
C8 N2 C15 C16 . . . . -81.23(11) ?
C1 N2 C15 C16 . . . . 101.04(11) y
N2 C15 C16 C17 . . . . 178.73(8) y
C24 O2 C17 C16 . . . . 179.54(8) y
C15 C16 C17 O2 . . . . 68.47(12) y
C25 N4 C18 C19 . . . . 176.17(10) ?
C25 N4 C18 C23 . . . . -1.52(15) ?
N4 C18 C19 C20 . . . . -177.53(10) ?
C23 C18 C19 C20 . . . . 0.19(17) ?
C18 C19 C20 C21 . . . . -0.02(18) ?
C19 C20 C21 C22 . . . . -0.04(18) ?
C20 C21 C22 C23 . . . . -0.08(18) ?
C24 N3 C23 C22 . . . . -176.01(9) ?
C24 N3 C23 C18 . . . . 3.45(15) ?
C21 C22 C23 N3 . . . . 179.71(10) ?
C21 C22 C23 C18 . . . . 0.24(16) ?
N4 C18 C23 N3 . . . . -2.09(16) ?
C19 C18 C23 N3 . . . . -179.76(9) ?
N4 C18 C23 C22 . . . . 177.37(9) ?
C19 C18 C23 C22 . . . . -0.30(16) ?
C23 N3 C24 O2 . . . . 179.55(9) ?
C23 N3 C24 C25 . . . . -1.49(15) ?
C17 O2 C24 N3 . . . . -2.55(14) y
C17 O2 C24 C25 . . . . 178.42(9) ?
C18 N4 C25 C24 . . . . 3.46(15) ?
C18 N4 C25 C26 . . . . -176.34(9) ?
N3 C24 C25 N4 . . . . -2.08(16) ?
O2 C24 C25 N4 . . . . 176.92(9) ?
N3 C24 C25 C26 . . . . 177.71(10) ?
O2 C24 C25 C26 . . . . -3.30(15) ?
N4 C25 C26 C31 . . . . -35.53(14) ?
C24 C25 C26 C31 . . . . 144.68(10) ?
N4 C25 C26 C27 . . . . 139.95(11) ?
C24 C25 C26 C27 . . . . -39.84(15) ?
C31 C26 C27 C28 . . . . -0.54(16) ?
C25 C26 C27 C28 . . . . -176.02(10) ?
C26 C27 C28 C29 . . . . -0.78(17) ?
C27 C28 C29 C30 . . . . 1.20(18) ?
C28 C29 C30 C31 . . . . -0.29(17) ?
C29 C30 C31 C26 . . . . -1.05(17) ?
C27 C26 C31 C30 . . . . 1.45(17) ?
C25 C26 C31 C30 . . . . 177.10(10) ?
